data_7247587
loop_
_publ_author_name
'Zhang, Lirong'
'Zhao, Huiling'
'Liu, Xin'
'Teri, Gele'
'Baiyin, Menghe'

_publ_section_title
;
 Syntheses, crystal structure, and photoelectric properties of two
 Zn-based chalcogenidoantimonates Zn-Sb-Q (Q = S, Se).
;
_journal_issue 43
_journal_name_full 'Physical chemistry chemical physics : PCCP'
_journal_page_first 29709
_journal_page_last 29717
_journal_paper_doi 10.1039/d3cp04074g
_journal_volume 25
_journal_year 2023
_chemical_formula_moiety 'C16 H48 N10 S6 Sb2 Zn2'
_chemical_formula_sum 'C16 H48 N10 S6 Sb2 Zn2'
_chemical_formula_weight 947.24
_space_group_crystal_system tetragonal
_space_group_IT_number 88
_space_group_name_Hall '-I 4ad'
_space_group_name_H-M_alt 'I 41/a :2'
_atom_sites_solution_hydrogens geom
_audit_creation_date 2023-05-05
_audit_creation_method
;
Olex2 1.2
(compiled 2018.05.29 svn.r3508 for OlexSys, GUI svn.r5506)
;
_audit_update_record
;
2023-07-09 deposited with the CCDC.	2023-10-23 downloaded from the CCDC.
;
_cell_angle_alpha 90
_cell_angle_beta 90
_cell_angle_gamma 90
_cell_formula_units_Z 8
_cell_length_a 25.9513(11)
_cell_length_b 25.9513(11)
_cell_length_c 9.8863(7)
_cell_measurement_reflns_used 9999
_cell_measurement_temperature 273.15
_cell_measurement_theta_max 28.00
_cell_measurement_theta_min 2.50
_cell_volume 6658.1(6)
_computing_cell_refinement 'SAINT V8.40A (?, 2016)'
_computing_data_reduction 'SAINT V8.40A (?, 2016)'
_computing_molecular_graphics 'Olex2 (Dolomanov et al., 2009)'
_computing_publication_material 'Olex2 (Dolomanov et al., 2009)'
_computing_structure_refinement 'ShelXL (Sheldrick, 2015)'
_computing_structure_solution 'SHELXT 2018/2 (Sheldrick, 2018)'
_diffrn_ambient_temperature 273.15
_diffrn_measured_fraction_theta_full 0.998
_diffrn_measured_fraction_theta_max 0.998
_diffrn_measurement_device_type 'Bruker APEX-II CCD'
_diffrn_measurement_method '\f and \w scans'
_diffrn_radiation_type MoK\a
_diffrn_radiation_wavelength 0.71073
_diffrn_reflns_av_R_equivalents 0.0704
_diffrn_reflns_av_unetI/netI 0.0242
_diffrn_reflns_Laue_measured_fraction_full 0.998
_diffrn_reflns_Laue_measured_fraction_max 0.998
_diffrn_reflns_limit_h_max 33
_diffrn_reflns_limit_h_min -33
_diffrn_reflns_limit_k_max 33
_diffrn_reflns_limit_k_min -33
_diffrn_reflns_limit_l_max 12
_diffrn_reflns_limit_l_min -12
_diffrn_reflns_number 71281
_diffrn_reflns_point_group_measured_fraction_full 0.998
_diffrn_reflns_point_group_measured_fraction_max 0.998
_diffrn_reflns_theta_full 25.242
_diffrn_reflns_theta_max 27.120
_diffrn_reflns_theta_min 3.129
_exptl_absorpt_coefficient_mu 3.432
_exptl_absorpt_correction_T_max 0.165
_exptl_absorpt_correction_T_min 0.143
_exptl_absorpt_correction_type none
_exptl_absorpt_process_details 'SADABS-2016/2 (Bruker,2016/2)'
_exptl_crystal_colour 'clear light white'
_exptl_crystal_colour_lustre clear
_exptl_crystal_colour_modifier light
_exptl_crystal_colour_primary white
_exptl_crystal_density_diffrn 1.890
_exptl_crystal_description block
_exptl_crystal_F_000 3776
_exptl_crystal_size_max 0.5
_exptl_crystal_size_mid 0.5
_exptl_crystal_size_min 0.5
_refine_diff_density_max 1.751
_refine_diff_density_min -3.424
_refine_diff_density_rms 0.158
_refine_ls_extinction_method none
_refine_ls_goodness_of_fit_ref 1.090
_refine_ls_hydrogen_treatment constr
_refine_ls_matrix_type full
_refine_ls_number_parameters 158
_refine_ls_number_reflns 3679
_refine_ls_number_restraints 6
_refine_ls_restrained_S_all 1.094
_refine_ls_R_factor_all 0.0577
_refine_ls_R_factor_gt 0.0472
_refine_ls_shift/su_max 0.000
_refine_ls_shift/su_mean 0.000
_refine_ls_structure_factor_coef Fsqd
_refine_ls_weighting_details 'w=1/[\s^2^(Fo^2^)+(0.0476P)^2^+111.8368P] where P=(Fo^2^+2Fc^2^)/3'
_refine_ls_weighting_scheme calc
_refine_ls_wR_factor_gt 0.1145
_refine_ls_wR_factor_ref 0.1207
_reflns_Friedel_coverage 0.000
_reflns_number_gt 3135
_reflns_number_total 3679
_reflns_threshold_expression 'I > 2\s(I)'
_cod_data_source_file d3cp04074g2.cif
_cod_data_source_block 230426c_0m_pl
_cod_depositor_comments 'Adding full bibliography for 7247586--7247587.cif.'
_cod_original_cell_volume 6658.1(7)
_cod_original_sg_symbol_H-M 'I 41/a'
_cod_database_code 7247587
_shelx_shelxl_version_number 2018/3
_shelx_space_group_comment
;
The symmetry employed for this shelxl refinement is uniquely defined
by the following loop, which should always be used as a source of
symmetry information in preference to the above space-group names.
They are only intended as comments.
;
_shelx_estimated_absorpt_t_max 0.279
_shelx_estimated_absorpt_t_min 0.279
_olex2_refinement_description
;
1. Fixed Uiso
 At 1.2 times of:
  All C(H,H) groups, All N(H) groups, All N(H,H) groups, All N(H,H,H) groups
2. Rigid bond restraints
 S1, S3, Sb1, S2, S2
 with sigma for 1-2 distances of 0.0001 and sigma for 1-3 distances of 0.0002
3. Uiso/Uaniso restraints and constraints
Uanis(Zn1) = Uanis(S3)
4.a Ternary CH refined with riding coordinates:
 N2(H2), N3(H3), N5(H5)
4.b Secondary CH2 refined with riding coordinates:
 N4(H4A,H4B), C1(H1D,H1E), C4(H4C,H4D), C6(H6A,H6B), C8(H8A,H8B), C2(H2A,H2B),
 C5(H5A,H5B), C3(H3A,H3B), C7(H7A,H7B)
4.c Idealised Me refined as rotating group:
 N1(H1A,H1B,H1C)
;
_olex2_submission_special_instructions 'No special instructions were received'

loop_
_space_group_symop_operation_xyz
'x, y, z'
'-y+3/4, x+1/4, z+1/4'
'-x+1/2, -y, z+1/2'
'y+3/4, -x+3/4, z+3/4'
'x+1/2, y+1/2, z+1/2'
'-y+5/4, x+3/4, z+3/4'
'-x+1, -y+1/2, z+1'
'y+5/4, -x+5/4, z+5/4'
'-x, -y, -z'
'y-3/4, -x-1/4, -z-1/4'
'x-1/2, y, -z-1/2'
'-y-3/4, x-3/4, -z-3/4'
'-x+1/2, -y+1/2, -z+1/2'
'y-1/4, -x+1/4, -z+1/4'
'x, y+1/2, -z'
'-y-1/4, x-1/4, -z-1/4'

loop_
_atom_site_label
_atom_site_type_symbol
_atom_site_fract_x
_atom_site_fract_y
_atom_site_fract_z
_atom_site_U_iso_or_equiv
_atom_site_adp_type
_atom_site_occupancy
_atom_site_site_symmetry_order
_atom_site_calc_flag
_atom_site_refinement_flags_posn
_atom_site_refinement_flags_adp
_atom_site_refinement_flags_occupancy
_atom_site_disorder_assembly
_atom_site_disorder_group
Zn1 Zn 0.06357(3) -0.06909(3) 0.14326(8) 0.03123(17) Uani 1 1 d . . . . .
Sb1 Sb 0.01977(2) 0.04741(2) 0.39727(4) 0.02279(13) Uani 1 1 d . U . . .
S3 S 0.05174(6) 0.02871(6) 0.17981(16) 0.03123(17) Uani 1 1 d . U . . .
S2 S 0.06388(5) -0.00511(6) 0.56886(16) 0.0261(3) Uani 1 1 d . U . . .
S1 S 0.01301(6) 0.13254(6) 0.46471(17) 0.0305(3) Uani 1 1 d . U . . .
N2 N 0.0777(2) -0.0570(2) -0.0732(5) 0.0323(12) Uani 1 1 d . . . . .
H2 H 0.047479 -0.039667 -0.111553 0.039 Uiso 1 1 calc R . . . .
N3 N 0.1466(2) -0.0459(2) 0.1361(6) 0.0308(12) Uani 1 1 d . . . . .
H3 H 0.147581 -0.011032 0.174029 0.037 Uiso 1 1 calc R . . . .
N4 N 0.0961(2) -0.1063(2) 0.3197(5) 0.0306(11) Uani 1 1 d . . . . .
H4A H 0.074922 -0.101635 0.389481 0.037 Uiso 1 1 calc R . . . .
H4B H 0.098201 -0.139997 0.304206 0.037 Uiso 1 1 calc R . . . .
N1 N -0.0154(2) -0.0824(2) 0.1979(7) 0.0439(16) Uani 1 1 d . . . . .
H1A H -0.025455 -0.053990 0.154800 0.053 Uiso 1 1 calc GR . . . .
H1B H 0.018776 -0.084888 0.194199 0.053 Uiso 1 1 calc GR . . . .
H1C H -0.025406 -0.080785 0.283891 0.053 Uiso 1 1 calc GR . . . .
N5 N 0.0487(2) -0.1476(2) 0.0591(5) 0.0285(11) Uani 1 1 d . . . . .
H5 H 0.078227 -0.169752 0.079583 0.034 Uiso 1 1 calc R . . . .
C1 C 0.0432(3) -0.1435(3) -0.0885(7) 0.0376(16) Uani 1 1 d . . . . .
H1D H 0.009205 -0.130557 -0.110865 0.045 Uiso 1 1 calc R . . . .
H1E H 0.047224 -0.177181 -0.129489 0.045 Uiso 1 1 calc R . . . .
C4 C -0.0385(3) -0.1274(3) 0.1336(8) 0.0355(15) Uani 1 1 d . . . . .
H4C H -0.050775 -0.118533 0.043870 0.043 Uiso 1 1 calc R . . . .
H4D H -0.067503 -0.139542 0.186635 0.043 Uiso 1 1 calc R . . . .
C6 C 0.1661(3) -0.0406(3) -0.0022(8) 0.0431(17) Uani 1 1 d . . . . .
H6A H 0.179483 -0.073413 -0.033541 0.052 Uiso 1 1 calc R . . . .
H6B H 0.193803 -0.015589 -0.004441 0.052 Uiso 1 1 calc R . . . .
C8 C 0.1227(3) -0.0233(3) -0.0929(8) 0.0430(17) Uani 1 1 d . . . . .
H8A H 0.113497 0.012052 -0.071747 0.052 Uiso 1 1 calc R . . . .
H8B H 0.133678 -0.024623 -0.186629 0.052 Uiso 1 1 calc R . . . .
C2 C 0.1474(3) -0.0868(3) 0.3558(7) 0.0369(15) Uani 1 1 d . . . . .
H2A H 0.165312 -0.111824 0.411527 0.044 Uiso 1 1 calc R . . . .
H2B H 0.144217 -0.055035 0.406945 0.044 Uiso 1 1 calc R . . . .
C5 C 0.0028(3) -0.1691(3) 0.1246(8) 0.0374(15) Uani 1 1 d . . . . .
H5A H 0.011428 -0.181192 0.214610 0.045 Uiso 1 1 calc R . . . .
H5B H -0.010087 -0.198046 0.072665 0.045 Uiso 1 1 calc R . . . .
C3 C 0.0837(3) -0.1074(3) -0.1424(7) 0.0395(16) Uani 1 1 d . . . . .
H3A H 0.117737 -0.121275 -0.125369 0.047 Uiso 1 1 calc R . . . .
H3B H 0.079469 -0.103110 -0.239246 0.047 Uiso 1 1 calc R . . . .
C7 C 0.1776(3) -0.0771(3) 0.2269(8) 0.0371(15) Uani 1 1 d . . . . .
H7A H 0.209506 -0.059275 0.247895 0.044 Uiso 1 1 calc R . . . .
H7B H 0.186113 -0.109599 0.184039 0.044 Uiso 1 1 calc R . . . .

loop_
_atom_site_aniso_label
_atom_site_aniso_U_11
_atom_site_aniso_U_22
_atom_site_aniso_U_33
_atom_site_aniso_U_23
_atom_site_aniso_U_13
_atom_site_aniso_U_12
Zn1 0.0334(4) 0.0335(4) 0.0268(3) -0.0015(2) 0.0011(2) 0.0033(3)
Sb1 0.0238(2) 0.01948(19) 0.0250(2) 0.00196(14) 0.00019(14) -0.00228(14)
S3 0.0334(4) 0.0335(4) 0.0268(3) -0.0015(2) 0.0011(2) 0.0033(3)
S2 0.0201(6) 0.0279(6) 0.0304(4) 0.0048(5) -0.0036(5) -0.0029(5)
S1 0.0338(8) 0.0199(3) 0.0377(7) -0.0007(4) 0.0070(6) -0.0033(5)
N2 0.033(3) 0.037(3) 0.027(3) 0.001(2) -0.001(2) 0.007(2)
N3 0.028(3) 0.028(3) 0.035(3) 0.002(2) -0.002(2) 0.006(2)
N4 0.032(3) 0.034(3) 0.027(3) -0.002(2) -0.005(2) 0.004(2)
N1 0.027(3) 0.035(3) 0.070(5) -0.017(3) 0.007(3) -0.002(2)
N5 0.030(3) 0.026(3) 0.029(3) -0.003(2) -0.007(2) 0.008(2)
C1 0.046(4) 0.037(4) 0.030(3) -0.012(3) -0.008(3) 0.009(3)
C4 0.028(3) 0.033(3) 0.045(4) -0.003(3) -0.003(3) -0.005(3)
C6 0.029(3) 0.053(4) 0.047(4) 0.008(4) 0.003(3) -0.002(3)
C8 0.044(4) 0.050(4) 0.035(4) 0.012(3) 0.004(3) 0.002(3)
C2 0.036(3) 0.040(4) 0.036(4) -0.002(3) -0.011(3) 0.009(3)
C5 0.047(4) 0.026(3) 0.040(4) 0.000(3) -0.006(3) -0.001(3)
C3 0.049(4) 0.044(4) 0.026(3) -0.009(3) 0.000(3) 0.015(3)
C7 0.027(3) 0.036(4) 0.048(4) 0.002(3) -0.007(3) 0.009(3)

loop_
_atom_type_symbol
_atom_type_description
_atom_type_scat_dispersion_real
_atom_type_scat_dispersion_imag
_atom_type_scat_source
C C 0.0033 0.0016 'International Tables Vol C Tables 4.2.6.8 and 6.1.1.4'
H H 0.0000 0.0000 'International Tables Vol C Tables 4.2.6.8 and 6.1.1.4'
N N 0.0061 0.0033 'International Tables Vol C Tables 4.2.6.8 and 6.1.1.4'
S S 0.1246 0.1234 'International Tables Vol C Tables 4.2.6.8 and 6.1.1.4'
Sb Sb -0.5866 1.5461 'International Tables Vol C Tables 4.2.6.8 and 6.1.1.4'
Zn Zn 0.2839 1.4301 'International Tables Vol C Tables 4.2.6.8 and 6.1.1.4'

loop_
_geom_angle_atom_site_label_1
_geom_angle_atom_site_label_2
_geom_angle_atom_site_label_3
_geom_angle
_geom_angle_site_symmetry_1
_geom_angle_site_symmetry_3
_geom_angle_publ_flag
N2 Zn1 S3 90.91(15) . . ?
N2 Zn1 N3 76.7(2) . . ?
N2 Zn1 N5 78.2(2) . . ?
N3 Zn1 S3 81.63(14) . . ?
N4 Zn1 S3 111.83(15) . . ?
N4 Zn1 N2 141.7(2) . . ?
N4 Zn1 N3 76.7(2) . . ?
N4 Zn1 N5 87.8(2) . . ?
N1 Zn1 S3 90.52(16) . . ?
N1 Zn1 N2 115.3(2) . . ?
N1 Zn1 N3 165.9(2) . . ?
N1 Zn1 N4 95.6(2) . . ?
N1 Zn1 N5 77.4(2) . . ?
N5 Zn1 S3 158.10(14) . . ?
N5 Zn1 N3 113.6(2) . . ?
S3 Sb1 S2 110.11(6) . 9_556 ?
S3 Sb1 S2 110.59(6) . . ?
S2 Sb1 S2 94.00(5) 9_556 . ?
S1 Sb1 S3 119.10(6) . . ?
S1 Sb1 S2 108.69(6) . 9_556 ?
S1 Sb1 S2 111.45(6) . . ?
Sb1 S3 Zn1 111.85(7) . . ?
Sb1 S2 Sb1 86.00(5) 9_556 . ?
Zn1 N2 H2 108.1 . . ?
C8 N2 Zn1 110.3(4) . . ?
C8 N2 H2 108.1 . . ?
C8 N2 C3 112.3(6) . . ?
C3 N2 Zn1 110.0(4) . . ?
C3 N2 H2 108.1 . . ?
Zn1 N3 H3 105.2 . . ?
C6 N3 Zn1 112.8(4) . . ?
C6 N3 H3 105.2 . . ?
C7 N3 Zn1 111.4(4) . . ?
C7 N3 H3 105.2 . . ?
C7 N3 C6 115.9(5) . . ?
Zn1 N4 H4A 108.9 . . ?
Zn1 N4 H4B 108.9 . . ?
H4A N4 H4B 107.7 . . ?
C2 N4 Zn1 113.3(4) . . ?
C2 N4 H4A 108.9 . . ?
C2 N4 H4B 108.9 . . ?
Zn1 N1 H1A 91.5 . . ?
Zn1 N1 H1B 18.3 . . ?
Zn1 N1 H1C 120.8 . . ?
H1A N1 H1B 109.5 . . ?
H1A N1 H1C 109.5 . . ?
H1B N1 H1C 109.5 . . ?
C4 N1 Zn1 114.3(4) . . ?
C4 N1 H1A 109.5 . . ?
C4 N1 H1B 109.5 . . ?
C4 N1 H1C 109.5 . . ?
Zn1 N5 H5 108.8 . . ?
C1 N5 Zn1 108.6(4) . . ?
C1 N5 H5 108.8 . . ?
C5 N5 Zn1 108.8(4) . . ?
C5 N5 H5 108.8 . . ?
C5 N5 C1 112.9(5) . . ?
N5 C1 H1D 109.8 . . ?
N5 C1 H1E 109.8 . . ?
N5 C1 C3 109.3(6) . . ?
H1D C1 H1E 108.3 . . ?
C3 C1 H1D 109.8 . . ?
C3 C1 H1E 109.8 . . ?
N1 C4 H4C 110.2 . . ?
N1 C4 H4D 110.2 . . ?
N1 C4 C5 107.7(5) . . ?
H4C C4 H4D 108.5 . . ?
C5 C4 H4C 110.2 . . ?
C5 C4 H4D 110.2 . . ?
N3 C6 H6A 109.9 . . ?
N3 C6 H6B 109.9 . . ?
N3 C6 C8 109.0(6) . . ?
H6A C6 H6B 108.3 . . ?
C8 C6 H6A 109.9 . . ?
C8 C6 H6B 109.9 . . ?
N2 C8 C6 109.6(6) . . ?
N2 C8 H8A 109.7 . . ?
N2 C8 H8B 109.7 . . ?
C6 C8 H8A 109.7 . . ?
C6 C8 H8B 109.7 . . ?
H8A C8 H8B 108.2 . . ?
N4 C2 H2A 109.9 . . ?
N4 C2 H2B 109.9 . . ?
N4 C2 C7 108.7(5) . . ?
H2A C2 H2B 108.3 . . ?
C7 C2 H2A 109.9 . . ?
C7 C2 H2B 109.9 . . ?
N5 C5 C4 109.1(5) . . ?
N5 C5 H5A 109.9 . . ?
N5 C5 H5B 109.9 . . ?
C4 C5 H5A 109.9 . . ?
C4 C5 H5B 109.9 . . ?
H5A C5 H5B 108.3 . . ?
N2 C3 C1 108.2(5) . . ?
N2 C3 H3A 110.1 . . ?
N2 C3 H3B 110.1 . . ?
C1 C3 H3A 110.1 . . ?
C1 C3 H3B 110.1 . . ?
H3A C3 H3B 108.4 . . ?
N3 C7 C2 109.0(5) . . ?
N3 C7 H7A 109.9 . . ?
N3 C7 H7B 109.9 . . ?
C2 C7 H7A 109.9 . . ?
C2 C7 H7B 109.9 . . ?
H7A C7 H7B 108.3 . . ?

loop_
_geom_bond_atom_site_label_1
_geom_bond_atom_site_label_2
_geom_bond_distance
_geom_bond_site_symmetry_2
_geom_bond_publ_flag
Zn1 S3 2.5821(18) . ?
Zn1 N2 2.193(5) . ?
Zn1 N3 2.237(5) . ?
Zn1 N4 2.164(5) . ?
Zn1 N1 2.147(6) . ?
Zn1 N5 2.234(5) . ?
Sb1 S3 2.3549(17) . ?
Sb1 S2 2.4554(15) 9_556 ?
Sb1 S2 2.4587(15) . ?
Sb1 S1 2.3144(15) . ?
N2 H2 0.9800 . ?
N2 C8 1.473(9) . ?
N2 C3 1.483(8) . ?
N3 H3 0.9800 . ?
N3 C6 1.464(9) . ?
N3 C7 1.453(8) . ?
N4 H4A 0.8900 . ?
N4 H4B 0.8900 . ?
N4 C2 1.470(9) . ?
N1 H1A 0.8900 . ?
N1 H1B 0.8900 . ?
N1 H1C 0.8900 . ?
N1 C4 1.458(8) . ?
N5 H5 0.9800 . ?
N5 C1 1.470(8) . ?
N5 C5 1.466(9) . ?
C1 H1D 0.9700 . ?
C1 H1E 0.9700 . ?
C1 C3 1.504(11) . ?
C4 H4C 0.9700 . ?
C4 H4D 0.9700 . ?
C4 C5 1.525(9) . ?
C6 H6A 0.9700 . ?
C6 H6B 0.9700 . ?
C6 C8 1.508(10) . ?
C8 H8A 0.9700 . ?
C8 H8B 0.9700 . ?
C2 H2A 0.9700 . ?
C2 H2B 0.9700 . ?
C2 C7 1.517(10) . ?
C5 H5A 0.9700 . ?
C5 H5B 0.9700 . ?
C3 H3A 0.9700 . ?
C3 H3B 0.9700 . ?
C7 H7A 0.9700 . ?
C7 H7B 0.9700 . ?

loop_
_geom_torsion_atom_site_label_1
_geom_torsion_atom_site_label_2
_geom_torsion_atom_site_label_3
_geom_torsion_atom_site_label_4
_geom_torsion
_geom_torsion_site_symmetry_1
_geom_torsion_site_symmetry_2
_geom_torsion_site_symmetry_3
_geom_torsion_site_symmetry_4
_geom_torsion_publ_flag
Zn1 N2 C8 C6 45.9(7) . . . . ?
Zn1 N2 C3 C1 42.5(6) . . . . ?
Zn1 N3 C6 C8 31.3(7) . . . . ?
Zn1 N3 C7 C2 -38.7(6) . . . . ?
Zn1 N4 C2 C7 -38.9(6) . . . . ?
Zn1 N1 C4 C5 36.7(7) . . . . ?
Zn1 N5 C1 C3 42.2(6) . . . . ?
Zn1 N5 C5 C4 43.2(6) . . . . ?
N3 C6 C8 N2 -50.9(8) . . . . ?
N4 C2 C7 N3 50.8(7) . . . . ?
N1 C4 C5 N5 -52.7(8) . . . . ?
N5 C1 C3 N2 -57.1(7) . . . . ?
C1 N5 C5 C4 -77.5(7) . . . . ?
C6 N3 C7 C2 -169.5(6) . . . . ?
C8 N2 C3 C1 165.7(6) . . . . ?
C5 N5 C1 C3 163.0(5) . . . . ?
C3 N2 C8 C6 -77.1(7) . . . . ?
C7 N3 C6 C8 161.4(6) . . . . ?
